data_2023059
loop_
_publ_author_name
'Upmann, Daniel'
'Bockfeld, Dirk'
'Jones, Peter G.'
'T&#xe2;rcoveanu, Eliza'

_publ_section_title
;
 Crystal structures of ten phosphane chalcogenide complexes of gold(III)
 chloride and bromide.
;
_journal_coeditor_code YZ2051
_journal_issue 'Pt 4'
_journal_name_full 'Acta crystallographica. Section E, Crystallographic communications'
_journal_page_first 355
_journal_page_last 369
_journal_paper_doi 10.1107/S2056989024002032
_journal_volume 80
_journal_year 2024
_chemical_formula_iupac '[Au Br3 (C10 H23 P S)]'
_chemical_formula_moiety 'C9 H21 Au Br3 P S'
_chemical_formula_sum 'C9 H21 Au Br3 P S'
_chemical_formula_weight 628.98
_chemical_name_systematic
;
Tribromrido(tripropan-2-ylphosphane sulfide-\k<i>S</i>)gold(III)
;
_space_group_crystal_system monoclinic
_space_group_IT_number 14
_space_group_name_Hall '-P 2ybc'
_space_group_name_H-M_alt 'P 1 21/c 1'
_atom_sites_solution_hydrogens geom
_atom_sites_solution_primary direct
_atom_sites_solution_secondary difmap
_audit_creation_method SHELXL-2019/3
_cell_angle_alpha 90
_cell_angle_beta 94.519(2)
_cell_angle_gamma 90
_cell_formula_units_Z 4
_cell_length_a 9.1341(2)
_cell_length_b 7.9039(2)
_cell_length_c 22.6420(4)
_cell_measurement_reflns_used 22624
_cell_measurement_temperature 100(2)
_cell_measurement_theta_max 30.8248
_cell_measurement_theta_min 2.2321
_cell_volume 1629.56(6)
_computing_cell_refinement
;
CrysAlisPro, Version 1.171.35.21 (Rigaku OD, 2020)
;
_computing_data_collection
;
CrysAlisPro, Version 1.171.35.21 (Rigaku OD, 2020)
;
_computing_data_reduction
;
CrysAlisPro, Version 1.171.35.21 (Rigaku OD, 2020)
;
_computing_molecular_graphics
;
Bruker XP, Version 5.1 (Bruker, 1998)
;
_computing_publication_material
;
SHELXL-2019/3 (Sheldrick, 2015)
;
_computing_structure_refinement
;
SHELXL-2019/3 (Sheldrick, 2015)
;
_computing_structure_solution
;
SHELXS-97 (Sheldrick, 2008)
;
_diffrn_ambient_temperature 100(2)
_diffrn_detector_area_resol_mean 16.1419
_diffrn_measured_fraction_theta_full 0.996
_diffrn_measured_fraction_theta_max 0.963
_diffrn_measurement_device_type 'Oxford Diffraction Xcalibur, Eos'
_diffrn_measurement_method '\w scans'
_diffrn_radiation_type MoK\a
_diffrn_radiation_wavelength 0.71073
_diffrn_reflns_av_R_equivalents 0.0365
_diffrn_reflns_av_unetI/netI 0.0175
_diffrn_reflns_limit_h_max 13
_diffrn_reflns_limit_h_min -13
_diffrn_reflns_limit_k_max 11
_diffrn_reflns_limit_k_min -11
_diffrn_reflns_limit_l_max 31
_diffrn_reflns_limit_l_min -32
_diffrn_reflns_number 64266
_diffrn_reflns_theta_full 30.000
_diffrn_reflns_theta_max 30.893
_diffrn_reflns_theta_min 2.237
_diffrn_source 'Enhance (Mo) X-ray Source'
_exptl_absorpt_coefficient_mu 16.583
_exptl_absorpt_correction_T_max 1.00000
_exptl_absorpt_correction_T_min 0.48558
_exptl_absorpt_correction_type multi-scan
_exptl_absorpt_process_details
;
(CrysAlisPro; Rigaku OD, 2020)
;
_exptl_crystal_colour red
_exptl_crystal_density_diffrn 2.564
_exptl_crystal_density_method 'not measured'
_exptl_crystal_description plate
_exptl_crystal_F_000 1160
_exptl_crystal_size_max 0.15
_exptl_crystal_size_mid 0.1
_exptl_crystal_size_min 0.1
_refine_diff_density_max 1.579
_refine_diff_density_min -0.949
_refine_ls_extinction_coef 0.00043(2)
_refine_ls_extinction_expression '<i>F</i>~c~^*^ = <i>kF</i>~c~[1 + 0.001 <i>F</i>~c~^2^\l^3^/sin(2\q)]^-1/4^'
_refine_ls_extinction_method
;
SHELXL-2019/3 (Sheldrick, 2015)
;
_refine_ls_goodness_of_fit_ref 1.233
_refine_ls_hydrogen_treatment constr
_refine_ls_matrix_type full
_refine_ls_number_parameters 143
_refine_ls_number_reflns 4964
_refine_ls_number_restraints 0
_refine_ls_restrained_S_all 1.233
_refine_ls_R_factor_all 0.0258
_refine_ls_R_factor_gt 0.0220
_refine_ls_shift/su_max 0.003
_refine_ls_shift/su_mean 0.000
_refine_ls_structure_factor_coef Fsqd
_refine_ls_weighting_details 'w=1/[\s^2^(Fo^2^)+(0.0070P)^2^+3.9739P] where P=(Fo^2^+2Fc^2^)/3'
_refine_ls_weighting_scheme calc
_refine_ls_wR_factor_gt 0.0374
_refine_ls_wR_factor_ref 0.0381
_reflns_number_gt 4633
_reflns_number_total 4964
_reflns_threshold_expression 'I > 2\s(I)'
_cod_data_source_file yz2051.cif
_cod_data_source_block 9b
_cod_depositor_comments 'Adding full bibliography for 2023050--2023062.cif.'
_cod_original_sg_symbol_H-M 'P 21/c'
_cod_database_code 2023059
_shelx_space_group_comment
;
The symmetry employed for this shelxl refinement is uniquely defined
by the following loop, which should always be used as a source of
symmetry information in preference to the above space-group names.
They are only intended as comments.
;
_shelx_estimated_absorpt_t_min 0.190
_shelx_estimated_absorpt_t_max 0.288

loop_
_space_group_symop_operation_xyz
'x, y, z'
'-x, y+1/2, -z+1/2'
'-x, -y, -z'
'x, -y-1/2, z-1/2'

loop_
_atom_site_type_symbol
_atom_site_label
_atom_site_fract_x
_atom_site_fract_y
_atom_site_fract_z
_atom_site_U_iso_or_equiv
_atom_site_adp_type
_atom_site_calc_flag
_atom_site_occupancy
_atom_site_disorder_assembly
_atom_site_disorder_group
Au Au1 0.14463(2) 0.72099(2) 0.36757(2) 0.01115(3) Uani d 1 . .
Br Br1 -0.10011(3) 0.84484(4) 0.36034(2) 0.02107(7) Uani d 1 . .
Br Br3 0.11734(3) 0.65623(4) 0.26267(2) 0.01764(6) Uani d 1 . .
Br Br2 0.17679(4) 0.81030(4) 0.47063(2) 0.02013(7) Uani d 1 . .
P P1 0.36854(8) 0.35281(10) 0.37465(3) 0.01090(13) Uani d 1 . .
S S1 0.38356(8) 0.61179(9) 0.37761(3) 0.01358(13) Uani d 1 . .
C C1 0.5535(3) 0.2875(4) 0.40279(14) 0.0171(6) Uani d 1 . .
H H1 0.562788 0.316948 0.445876 0.021 Uiso calc 1 . .
C C2 0.3126(3) 0.2763(4) 0.30005(12) 0.0131(5) Uani d 1 . .
H H2 0.221692 0.340584 0.286679 0.016 Uiso calc 1 . .
C C3 0.2412(3) 0.2647(4) 0.42503(13) 0.0153(6) Uani d 1 . .
H H3 0.252010 0.138946 0.423206 0.018 Uiso calc 1 . .
C C11 0.5728(4) 0.0942(5) 0.39940(16) 0.0269(8) Uani d 1 . .
H H11A 0.577770 0.060273 0.357972 0.040 Uiso calc 1 . .
H H11B 0.489227 0.038208 0.415724 0.040 Uiso calc 1 . .
H H11C 0.663821 0.061200 0.422335 0.040 Uiso calc 1 . .
C C12 0.6787(3) 0.3807(5) 0.37507(15) 0.0256(7) Uani d 1 . .
H H12A 0.772171 0.354456 0.397475 0.038 Uiso calc 1 . .
H H12B 0.661110 0.502875 0.376156 0.038 Uiso calc 1 . .
H H12C 0.682852 0.344092 0.333872 0.038 Uiso calc 1 . .
C C21 0.4268(3) 0.3213(4) 0.25618(13) 0.0173(6) Uani d 1 . .
H H21A 0.514162 0.250385 0.264097 0.026 Uiso calc 1 . .
H H21B 0.454273 0.440703 0.260875 0.026 Uiso calc 1 . .
H H21C 0.384802 0.301537 0.215597 0.026 Uiso calc 1 . .
C C22 0.2702(3) 0.0890(4) 0.29712(14) 0.0173(6) Uani d 1 . .
H H22A 0.240437 0.057944 0.256012 0.026 Uiso calc 1 . .
H H22B 0.188340 0.068959 0.321750 0.026 Uiso calc 1 . .
H H22C 0.354579 0.020019 0.311729 0.026 Uiso calc 1 . .
C C31 0.2794(4) 0.3151(5) 0.48959(14) 0.0241(7) Uani d 1 . .
H H31A 0.276855 0.438616 0.493159 0.036 Uiso calc 1 . .
H H31B 0.378065 0.274003 0.502450 0.036 Uiso calc 1 . .
H H31C 0.207962 0.265013 0.514538 0.036 Uiso calc 1 . .
C C32 0.0805(3) 0.3034(4) 0.40569(14) 0.0184(6) Uani d 1 . .
H H32A 0.016833 0.226482 0.425981 0.028 Uiso calc 1 . .
H H32B 0.063393 0.287823 0.362757 0.028 Uiso calc 1 . .
H H32C 0.058238 0.420545 0.415930 0.028 Uiso calc 1 . .

loop_
_atom_site_aniso_label
_atom_site_aniso_U_11
_atom_site_aniso_U_22
_atom_site_aniso_U_33
_atom_site_aniso_U_12
_atom_site_aniso_U_13
_atom_site_aniso_U_23
Au1 0.01252(5) 0.01097(5) 0.00987(5) 0.00095(4) 0.00031(3) 0.00136(4)
Br1 0.01612(14) 0.02620(16) 0.02102(15) 0.00786(12) 0.00227(11) 0.00523(13)
Br3 0.02175(14) 0.01905(15) 0.01134(13) 0.00400(11) -0.00357(10) -0.00144(11)
Br2 0.02871(16) 0.02110(16) 0.01053(13) 0.00543(12) 0.00127(11) -0.00117(11)
P1 0.0092(3) 0.0123(3) 0.0112(3) 0.0014(3) 0.0009(2) 0.0005(3)
S1 0.0114(3) 0.0131(3) 0.0160(3) -0.0012(2) -0.0003(2) -0.0010(3)
C1 0.0136(13) 0.0215(15) 0.0158(14) 0.0045(12) -0.0021(10) -0.0017(12)
C2 0.0128(12) 0.0145(13) 0.0119(12) -0.0007(11) 0.0008(10) -0.0012(11)
C3 0.0168(13) 0.0150(14) 0.0148(13) 0.0004(11) 0.0051(11) 0.0042(11)
C11 0.0230(16) 0.0259(18) 0.0300(18) 0.0146(14) -0.0100(14) -0.0072(15)
C12 0.0097(14) 0.042(2) 0.0248(17) 0.0024(13) -0.0009(12) -0.0009(15)
C21 0.0197(14) 0.0202(15) 0.0124(13) -0.0022(12) 0.0036(11) -0.0003(11)
C22 0.0161(14) 0.0159(14) 0.0197(15) -0.0013(11) 0.0007(11) -0.0024(12)
C31 0.0288(17) 0.0304(19) 0.0135(14) -0.0009(14) 0.0045(12) 0.0039(13)
C32 0.0150(13) 0.0180(16) 0.0230(15) -0.0009(11) 0.0071(11) 0.0016(12)

loop_
_atom_type_symbol
_atom_type_description
_atom_type_scat_dispersion_real
_atom_type_scat_dispersion_imag
_atom_type_scat_source
C C 0.0033 0.0016 'International Tables Vol C Tables 4.2.6.8 and 6.1.1.4'
H H 0.0000 0.0000 'International Tables Vol C Tables 4.2.6.8 and 6.1.1.4'
P P 0.1023 0.0942 'International Tables Vol C Tables 4.2.6.8 and 6.1.1.4'
S S 0.1246 0.1234 'International Tables Vol C Tables 4.2.6.8 and 6.1.1.4'
Br Br -0.2901 2.4595 'International Tables Vol C Tables 4.2.6.8 and 6.1.1.4'
Au Au -2.0133 8.8022 'International Tables Vol C Tables 4.2.6.8 and 6.1.1.4'

loop_
_geom_angle_atom_site_label_1
_geom_angle_atom_site_label_2
_geom_angle_atom_site_label_3
_geom_angle_site_symmetry_1
_geom_angle_site_symmetry_3
_geom_angle
_geom_angle_publ_flag
S1 Au1 Br3 . . 92.317(19) y
S1 Au1 Br2 . . 88.43(2) y
Br3 Au1 Br2 . . 175.188(12) y
S1 Au1 Br1 . . 177.35(2) y
Br3 Au1 Br1 . . 89.771(11) y
Br2 Au1 Br1 . . 89.350(11) y
C2 P1 C3 . . 107.76(14) y
C2 P1 C1 . . 114.26(14) y
C3 P1 C1 . . 106.86(14) y
C2 P1 S1 . . 111.90(10) y
C3 P1 S1 . . 113.79(11) y
C1 P1 S1 . . 102.26(11) y
P1 S1 Au1 . . 107.77(4) y
C12 C1 C11 . . 111.3(3) ?
C12 C1 P1 . . 114.8(2) ?
C11 C1 P1 . . 111.6(2) ?
C12 C1 H1 . . 106.2 ?
C11 C1 H1 . . 106.2 ?
P1 C1 H1 . . 106.2 ?
C22 C2 C21 . . 112.2(2) ?
C22 C2 P1 . . 114.3(2) ?
C21 C2 P1 . . 111.5(2) ?
C22 C2 H2 . . 106.1 ?
C21 C2 H2 . . 106.1 ?
P1 C2 H2 . . 106.1 ?
C31 C3 C32 . . 111.3(3) ?
C31 C3 P1 . . 112.8(2) ?
C32 C3 P1 . . 112.9(2) ?
C31 C3 H3 . . 106.4 ?
C32 C3 H3 . . 106.4 ?
P1 C3 H3 . . 106.4 ?
C1 C11 H11A . . 109.5 ?
C1 C11 H11B . . 109.5 ?
H11A C11 H11B . . 109.5 ?
C1 C11 H11C . . 109.5 ?
H11A C11 H11C . . 109.5 ?
H11B C11 H11C . . 109.5 ?
C1 C12 H12A . . 109.5 ?
C1 C12 H12B . . 109.5 ?
H12A C12 H12B . . 109.5 ?
C1 C12 H12C . . 109.5 ?
H12A C12 H12C . . 109.5 ?
H12B C12 H12C . . 109.5 ?
C2 C21 H21A . . 109.5 ?
C2 C21 H21B . . 109.5 ?
H21A C21 H21B . . 109.5 ?
C2 C21 H21C . . 109.5 ?
H21A C21 H21C . . 109.5 ?
H21B C21 H21C . . 109.5 ?
C2 C22 H22A . . 109.5 ?
C2 C22 H22B . . 109.5 ?
H22A C22 H22B . . 109.5 ?
C2 C22 H22C . . 109.5 ?
H22A C22 H22C . . 109.5 ?
H22B C22 H22C . . 109.5 ?
C3 C31 H31A . . 109.5 ?
C3 C31 H31B . . 109.5 ?
H31A C31 H31B . . 109.5 ?
C3 C31 H31C . . 109.5 ?
H31A C31 H31C . . 109.5 ?
H31B C31 H31C . . 109.5 ?
C3 C32 H32A . . 109.5 ?
C3 C32 H32B . . 109.5 ?
H32A C32 H32B . . 109.5 ?
C3 C32 H32C . . 109.5 ?
H32A C32 H32C . . 109.5 ?
H32B C32 H32C . . 109.5 ?

loop_
_geom_bond_atom_site_label_1
_geom_bond_atom_site_label_2
_geom_bond_site_symmetry_2
_geom_bond_distance
_geom_bond_publ_flag
Au1 S1 . 2.3413(7) y
Au1 Br3 . 2.4233(3) y
Au1 Br2 . 2.4333(3) y
Au1 Br1 . 2.4341(3) y
P1 C2 . 1.828(3) y
P1 C3 . 1.830(3) y
P1 C1 . 1.832(3) y
P1 S1 . 2.0523(10) y
C1 C12 . 1.536(4) ?
C1 C11 . 1.540(5) ?
C1 H1 . 1.0000 ?
C2 C22 . 1.531(4) ?
C2 C21 . 1.538(4) ?
C2 H2 . 1.0000 ?
C3 C31 . 1.529(4) ?
C3 C32 . 1.529(4) ?
C3 H3 . 1.0000 ?
C11 H11A . 0.9800 ?
C11 H11B . 0.9800 ?
C11 H11C . 0.9800 ?
C12 H12A . 0.9800 ?
C12 H12B . 0.9800 ?
C12 H12C . 0.9800 ?
C21 H21A . 0.9800 ?
C21 H21B . 0.9800 ?
C21 H21C . 0.9800 ?
C22 H22A . 0.9800 ?
C22 H22B . 0.9800 ?
C22 H22C . 0.9800 ?
C31 H31A . 0.9800 ?
C31 H31B . 0.9800 ?
C31 H31C . 0.9800 ?
C32 H32A . 0.9800 ?
C32 H32B . 0.9800 ?
C32 H32C . 0.9800 ?

loop_
_geom_hbond_atom_site_label_D
_geom_hbond_atom_site_label_H
_geom_hbond_atom_site_label_A
_geom_hbond_site_symmetry_A
_geom_hbond_distance_DH
_geom_hbond_distance_HA
_geom_hbond_distance_DA
_geom_hbond_angle_DHA
_geom_hbond_publ_flag
C32 H32C Au1 . 0.98 2.76 3.473(3) 130.5 yes
C12 H12B S1 . 0.98 2.68 3.261(3) 118.3 yes
C2 H2 Br3 . 1.00 2.71 3.560(3) 143.0 yes
C22 H22B Au1 1_545 0.98 2.98 3.551(3) 118.5 yes
C21 H21C Br1 2_545 0.98 3.02 3.829(3) 140.5 yes
C3 H3 Br2 1_545 1.00 2.91 3.796(3) 147.6 yes
C32 H32A Br2 3_566 0.98 3.06 3.900(3) 144.9 yes
C11 H11C Br2 3_666 0.98 2.91 3.661(3) 134.1 yes

loop_
_geom_torsion_atom_site_label_1
_geom_torsion_atom_site_label_2
_geom_torsion_atom_site_label_3
_geom_torsion_atom_site_label_4
_geom_torsion_site_symmetry_1
_geom_torsion_site_symmetry_2
_geom_torsion_site_symmetry_3
_geom_torsion_site_symmetry_4
_geom_torsion
_geom_torsion_publ_flag
C2 P1 S1 Au1 . . . . 72.07(10) y
C3 P1 S1 Au1 . . . . -50.38(12) y
C1 P1 S1 Au1 . . . . -165.21(10) y
Br3 Au1 S1 P1 . . . . -74.36(4) y
Br2 Au1 S1 P1 . . . . 110.40(4) y
C2 P1 C1 C12 . . . . 74.0(3) ?
C3 P1 C1 C12 . . . . -166.9(2) ?
S1 P1 C1 C12 . . . . -47.1(2) ?
C2 P1 C1 C11 . . . . -53.8(3) ?
C3 P1 C1 C11 . . . . 65.3(3) ?
S1 P1 C1 C11 . . . . -174.9(2) ?
C3 P1 C2 C22 . . . . -42.7(2) ?
C1 P1 C2 C22 . . . . 75.9(2) ?
S1 P1 C2 C22 . . . . -168.53(17) ?
C3 P1 C2 C21 . . . . -171.3(2) ?
C1 P1 C2 C21 . . . . -52.7(3) ?
S1 P1 C2 C21 . . . . 62.9(2) ?
C2 P1 C3 C31 . . . . 178.2(2) ?
C1 P1 C3 C31 . . . . 54.9(3) ?
S1 P1 C3 C31 . . . . -57.2(2) ?
C2 P1 C3 C32 . . . . -54.6(3) ?
C1 P1 C3 C32 . . . . -177.8(2) ?
S1 P1 C3 C32 . . . . 70.1(2) ?
